data_7711129
loop_
_publ_author_name
'Youssef, Heba'
'Sch\"afer, Thomas C.'
'Becker, Jonathan'
'Sedykh, Alexander E.'
'Basso, Leonardo'
'Pietzonka, Clemens'
'Taydakov, Ilya V.'
'Kraus, Florian'
'M\"uller-Buschbaum, Klaus'

_publ_section_title
;
 3D-Frameworks and 2D-Networks of Lanthanide Coordination Polymers with
 3-Pyridylpyrazole: Photophysical and Magnetic Properties
;
_journal_name_full 'Dalton Transactions'
_journal_paper_doi 10.1039/D2DT01999J
_journal_year 2022
_chemical_formula_sum 'C8 H8 Cl4 La N3'
_chemical_formula_weight 426.88
_chemical_name_systematic 14
_chemical_properties_physical Air-sensitive,Moisture-sensitive
_space_group_crystal_system monoclinic
_space_group_IT_number 15
_space_group_name_Hall '-C 2yc'
_space_group_name_H-M_alt 'C 1 2/c 1'
_atom_sites_solution_hydrogens geom
_atom_sites_solution_primary direct
_atom_sites_solution_secondary difmap
_audit_creation_method SHELXL-2018/3
_audit_update_record
;
2022-08-29 deposited with the CCDC.	2022-09-02 downloaded from the CCDC.
;
_cell_angle_alpha 90
_cell_angle_beta 97.213(8)
_cell_angle_gamma 90
_cell_formula_units_Z 8
_cell_length_a 13.480(3)
_cell_length_b 8.8310(19)
_cell_length_c 21.086(5)
_cell_measurement_reflns_used 6777
_cell_measurement_temperature 100(2)
_cell_measurement_theta_max 27.87
_cell_measurement_theta_min 2.76
_cell_volume 2490.3(10)
_computing_cell_refinement 'SAINT 7.46A (Bruker-AXS, 2015)'
_computing_data_collection 'APEX2 v2011.4.0 (Bruker-AXS, 2015)'
_computing_data_reduction 'SAINT 7.46A (Bruker-AXS, 2015)'
_computing_molecular_graphics 'Bruker SHELXTL'
_computing_publication_material 'Bruker SHELXTL'
_computing_structure_refinement 'SHELXL-2018/3 (Sheldrick, 2018)'
_computing_structure_solution 'SHELXT-2015 (Sheldrick, 2015)'
_diffrn_ambient_temperature 100(2)
_diffrn_measured_fraction_theta_full 0.887
_diffrn_measured_fraction_theta_max 0.856
_diffrn_measurement_device_type 'Bruker PHOTON100'
_diffrn_measurement_method '\f and \w scans'
_diffrn_radiation_type MoK\a
_diffrn_radiation_wavelength 0.71073
_diffrn_reflns_av_unetI/netI 0.0900
_diffrn_reflns_Laue_measured_fraction_full 0.887
_diffrn_reflns_Laue_measured_fraction_max 0.856
_diffrn_reflns_limit_h_max 16
_diffrn_reflns_limit_h_min -16
_diffrn_reflns_limit_k_max 11
_diffrn_reflns_limit_k_min 0
_diffrn_reflns_limit_l_max 26
_diffrn_reflns_limit_l_min 0
_diffrn_reflns_number 2396
_diffrn_reflns_point_group_measured_fraction_full 0.887
_diffrn_reflns_point_group_measured_fraction_max 0.856
_diffrn_reflns_theta_full 25.242
_diffrn_reflns_theta_max 26.371
_diffrn_reflns_theta_min 1.947
_diffrn_source 'I\mS micro-focus sealed tube, multilayer optics'
_exptl_absorpt_coefficient_mu 4.262
_exptl_absorpt_correction_T_max 0.746067
_exptl_absorpt_correction_T_min 0.647713
_exptl_absorpt_correction_type multi-scan
_exptl_absorpt_process_details 'SADABS (Sheldrick, 2009)'
_exptl_crystal_colour colourless
_exptl_crystal_density_diffrn 2.277
_exptl_crystal_density_method 'not measured'
_exptl_crystal_description block
_exptl_crystal_F_000 1616
_exptl_crystal_recrystallization_method 'Re-crystallisation from solvent: acetonitrile'
_exptl_crystal_size_max 0.050
_exptl_crystal_size_mid 0.037
_exptl_crystal_size_min 0.019
_refine_diff_density_max 1.397
_refine_diff_density_min -1.395
_refine_diff_density_rms 0.327
_refine_ls_extinction_method none
_refine_ls_goodness_of_fit_ref 1.215
_refine_ls_hydrogen_treatment constr
_refine_ls_matrix_type full
_refine_ls_number_parameters 123
_refine_ls_number_reflns 2396
_refine_ls_number_restraints 193
_refine_ls_restrained_S_all 1.168
_refine_ls_R_factor_all 0.1145
_refine_ls_R_factor_gt 0.0857
_refine_ls_shift/su_max 0.000
_refine_ls_shift/su_mean 0.000
_refine_ls_structure_factor_coef Fsqd
_refine_ls_weighting_details 'w=1/[\s^2^(Fo^2^)+(0.0260P)^2^+287.8564P] where P=(Fo^2^+2Fc^2^)/3'
_refine_ls_weighting_scheme calc
_refine_ls_wR_factor_gt 0.1576
_refine_ls_wR_factor_ref 0.1669
_reflns_Friedel_coverage 0.000
_reflns_number_gt 1981
_reflns_number_total 2396
_reflns_threshold_expression 'I > 2\s(I)'
_cod_data_source_file d2dt01999j2.cif
_cod_data_source_block 2D_La3-PyPzH2Cl4
_cod_original_cell_volume 2490.2(10)
_cod_original_sg_symbol_H-M 'C 2/c'
_cod_database_code 7711129
_shelx_shelxl_version_number 2018/3
_shelx_space_group_comment
; 
The symmetry employed for this shelxl refinement is uniquely defined 
by the following loop, which should always be used as a source of 
symmetry information in preference to the above space-group names. 
They are only intended as comments. 
;
_shelx_estimated_absorpt_t_min 0.815
_shelx_estimated_absorpt_t_max 0.923
_exptl_absorpt_special_details
;
Semi-empirical absorption corrections were performed by utilizing
the redundancy of the data to analyse equivalent intensities in
terms of a multipolar spherical harmonic expansion and
compensating for it.
;

loop_
_space_group_symop_operation_xyz
'x, y, z'
'-x, y, -z+1/2'
'x+1/2, y+1/2, z'
'-x+1/2, y+1/2, -z+1/2'
'-x, -y, -z'
'x, -y, z-1/2'
'-x+1/2, -y+1/2, -z'
'x+1/2, -y+1/2, z-1/2'

loop_
_atom_site_label
_atom_site_type_symbol
_atom_site_fract_x
_atom_site_fract_y
_atom_site_fract_z
_atom_site_U_iso_or_equiv
_atom_site_adp_type
_atom_site_occupancy
_atom_site_site_symmetry_order
_atom_site_calc_flag
_atom_site_refinement_flags_posn
_atom_site_refinement_flags_adp
_atom_site_refinement_flags_occupancy
_atom_site_disorder_assembly
_atom_site_disorder_group
La1 La 0.31918(7) 0.61307(13) 0.24740(7) 0.0039(3) Uani 1 1 d . . . . .
Cl1 Cl 0.3567(4) 0.9253(5) 0.2387(3) 0.0111(11) Uani 1 1 d . . . . .
Cl2 Cl 0.2330(4) 0.5886(6) 0.1194(2) 0.0130(11) Uani 1 1 d . . . . .
Cl3 Cl 0.3666(3) 0.2986(5) 0.2485(3) 0.0096(10) Uani 1 1 d . . . . .
Cl4 Cl 0.5119(4) 0.6198(6) 0.32998(18) 0.0095(8) Uani 1 1 d . . . . .
N1 N 0.4827(16) 0.811(2) 0.6311(9) 0.0148(16) Uani 1 1 d . U . . .
H1A H 0.510732 0.769114 0.666695 0.018 Uiso 1 1 calc R U . . .
N2 N 0.3259(13) 0.736(2) 0.4138(8) 0.0148(16) Uani 1 1 d . U . . .
H2A H 0.324643 0.831908 0.403106 0.018 Uiso 1 1 calc R U . . .
N3 N 0.2949(14) 0.627(2) 0.3734(9) 0.0148(16) Uani 1 1 d . U . . .
C1 C 0.4452(15) 0.719(3) 0.5814(10) 0.015(3) Uani 1 1 d . U . . .
H1 H 0.449572 0.611997 0.585226 0.018 Uiso 1 1 calc R U . . .
C2 C 0.478(2) 0.962(3) 0.6276(11) 0.018(3) Uani 1 1 d . U . . .
H2 H 0.509232 1.020953 0.662212 0.021 Uiso 1 1 calc R U . . .
C3 C 0.4308(15) 1.031(3) 0.5758(10) 0.014(3) Uani 1 1 d . U . . .
H3 H 0.424427 1.138218 0.574702 0.017 Uiso 1 1 calc R U . . .
C4 C 0.3913(16) 0.945(3) 0.5243(10) 0.0127(16) Uani 1 1 d . U . . .
H4 H 0.357399 0.993388 0.487562 0.015 Uiso 1 1 calc R U . . .
C5 C 0.4008(16) 0.786(3) 0.5255(10) 0.0127(16) Uani 1 1 d . U . . .
C6 C 0.3604(17) 0.686(3) 0.4743(10) 0.0127(16) Uani 1 1 d . U . . .
C7 C 0.3542(18) 0.527(3) 0.4710(11) 0.016(3) Uani 1 1 d . U . . .
H7 H 0.374076 0.456744 0.504183 0.019 Uiso 1 1 calc R U . . .
C8 C 0.3123(17) 0.496(3) 0.4080(11) 0.017(3) Uani 1 1 d . U . . .
H8 H 0.297937 0.397431 0.391549 0.021 Uiso 1 1 calc R U . . .

loop_
_atom_site_aniso_label
_atom_site_aniso_U_11
_atom_site_aniso_U_22
_atom_site_aniso_U_33
_atom_site_aniso_U_23
_atom_site_aniso_U_13
_atom_site_aniso_U_12
La1 0.0033(5) 0.0035(4) 0.0049(4) 0.0006(6) 0.0007(5) -0.0009(5)
Cl1 0.006(2) 0.006(2) 0.021(3) -0.0044(19) 0.004(2) 0.0015(18)
Cl2 0.013(3) 0.017(3) 0.008(2) -0.001(2) -0.0021(19) -0.002(2)
Cl3 0.006(2) 0.006(2) 0.016(2) -0.002(2) 0.000(2) -0.0002(16)
Cl4 0.0078(19) 0.0131(19) 0.0079(18) 0.002(2) 0.002(2) -0.002(2)
N1 0.007(4) 0.025(3) 0.012(3) 0.001(3) 0.003(3) -0.003(3)
N2 0.007(4) 0.025(3) 0.012(3) 0.001(3) 0.003(3) -0.003(3)
N3 0.007(4) 0.025(3) 0.012(3) 0.001(3) 0.003(3) -0.003(3)
C1 0.008(6) 0.023(5) 0.013(4) 0.001(4) 0.002(4) -0.001(5)
C2 0.011(6) 0.027(4) 0.016(5) 0.000(4) 0.001(5) -0.003(5)
C3 0.008(6) 0.024(5) 0.013(5) -0.002(4) 0.004(4) -0.001(5)
C4 0.004(3) 0.023(3) 0.012(3) 0.000(3) 0.004(3) 0.000(3)
C5 0.004(3) 0.023(3) 0.012(3) 0.000(3) 0.004(3) 0.000(3)
C6 0.004(3) 0.023(3) 0.012(3) 0.000(3) 0.004(3) 0.000(3)
C7 0.012(6) 0.023(4) 0.014(5) 0.001(4) 0.004(5) 0.000(5)
C8 0.013(7) 0.024(4) 0.015(5) 0.001(4) 0.004(5) -0.003(5)

loop_
_atom_type_symbol
_atom_type_description
_atom_type_scat_dispersion_real
_atom_type_scat_dispersion_imag
_atom_type_scat_source
C C 0.0033 0.0016 'International Tables Vol C Tables 4.2.6.8 and 6.1.1.4'
H H 0.0000 0.0000 'International Tables Vol C Tables 4.2.6.8 and 6.1.1.4'
N N 0.0061 0.0033 'International Tables Vol C Tables 4.2.6.8 and 6.1.1.4'
Cl Cl 0.1484 0.1585 'International Tables Vol C Tables 4.2.6.8 and 6.1.1.4'
La La -0.2871 2.4523 'International Tables Vol C Tables 4.2.6.8 and 6.1.1.4'

loop_
_geom_angle_atom_site_label_1
_geom_angle_atom_site_label_2
_geom_angle_atom_site_label_3
_geom_angle
_geom_angle_site_symmetry_1
_geom_angle_site_symmetry_3
_geom_angle_publ_flag
N3 La1 Cl2 148.8(4) . . ?
N3 La1 Cl1 93.6(5) . . ?
Cl2 La1 Cl1 93.94(17) . . ?
N3 La1 Cl3 95.3(5) . . ?
Cl2 La1 Cl3 89.90(17) . . ?
Cl1 La1 Cl3 156.04(12) . . ?
N3 La1 Cl1 74.4(4) . 4_545 ?
Cl2 La1 Cl1 79.10(16) . 4_545 ?
Cl1 La1 Cl1 135.52(11) . 4_545 ?
Cl3 La1 Cl1 68.41(13) . 4_545 ?
N3 La1 Cl4 68.1(4) . . ?
Cl2 La1 Cl4 142.99(15) . . ?
Cl1 La1 Cl4 82.33(15) . . ?
Cl3 La1 Cl4 80.45(15) . . ?
Cl1 La1 Cl4 128.03(15) 4_545 . ?
N3 La1 Cl4 137.0(4) . 2_655 ?
Cl2 La1 Cl4 74.13(14) . 2_655 ?
Cl1 La1 Cl4 77.74(15) . 2_655 ?
Cl3 La1 Cl4 80.62(15) . 2_655 ?
Cl1 La1 Cl4 138.75(15) 4_545 2_655 ?
Cl4 La1 Cl4 69.08(12) . 2_655 ?
N3 La1 Cl3 75.1(4) . 4 ?
Cl2 La1 Cl3 79.83(16) . 4 ?
Cl1 La1 Cl3 67.94(12) . 4 ?
Cl3 La1 Cl3 135.94(11) . 4 ?
Cl1 La1 Cl3 67.59(11) 4_545 4 ?
Cl4 La1 Cl3 130.54(15) . 4 ?
Cl4 La1 Cl3 134.90(15) 2_655 4 ?
La1 Cl1 La1 113.12(16) . 4 ?
La1 Cl3 La1 110.19(14) . 4_545 ?
La1 Cl4 La1 110.87(12) . 2_655 ?
C2 N1 C1 123(2) . . ?
N3 N2 C6 114.3(19) . . ?
N2 N3 C8 104.4(17) . . ?
N2 N3 La1 126.9(14) . . ?
C8 N3 La1 116.5(15) . . ?
N1 C1 C5 118(2) . . ?
N1 C2 C3 121(2) . . ?
C2 C3 C4 119(2) . . ?
C3 C4 C5 121(2) . . ?
C1 C5 C4 118(2) . . ?
C1 C5 C6 117(2) . . ?
C4 C5 C6 125(2) . . ?
N2 C6 C7 105(2) . . ?
N2 C6 C5 123(2) . . ?
C7 C6 C5 131(2) . . ?
C6 C7 C8 105(2) . . ?
N3 C8 C7 111(2) . . ?

loop_
_geom_bond_atom_site_label_1
_geom_bond_atom_site_label_2
_geom_bond_distance
_geom_bond_site_symmetry_2
_geom_bond_publ_flag
La1 N3 2.720(18) . ?
La1 Cl2 2.809(5) . ?
La1 Cl1 2.814(5) . ?
La1 Cl3 2.849(5) . ?
La1 Cl1 2.938(5) 4_545 ?
La1 Cl4 2.941(5) . ?
La1 Cl4 2.964(5) 2_655 ?
La1 Cl3 3.003(5) 4 ?
N1 C2 1.33(2) . ?
N1 C1 1.37(3) . ?
N2 N3 1.31(3) . ?
N2 C6 1.37(3) . ?
N3 C8 1.37(3) . ?
C1 C5 1.38(3) . ?
C2 C3 1.34(3) . ?
C3 C4 1.38(3) . ?
C4 C5 1.42(3) . ?
C5 C6 1.45(3) . ?
C6 C7 1.40(3) . ?
C7 C8 1.40(3) . ?

loop_
_geom_hbond_atom_site_label_D
_geom_hbond_atom_site_label_H
_geom_hbond_atom_site_label_A
_geom_hbond_distance_DH
_geom_hbond_distance_HA
_geom_hbond_distance_DA
_geom_hbond_angle_DHA
_geom_hbond_site_symmetry_A
_geom_hbond_publ_flag
N1 H1A Cl3 0.88 2.35 3.20(2) 160.2 5_666 yes
N1 H1A Cl3 0.88 2.82 3.24(2) 110.9 6_566 yes
N2 H2A Cl2 0.88 2.42 3.27(2) 161.8 4 yes
